data_7008653
loop_
_publ_author_name
'Devoy, Sarah M.'
'Henderson, William'
'Nicholson, Brian K.'
'Fawcett, John'
'Hor, T. S. Andy'

_publ_section_title
;
 Syntheses and ligand interconversions of copper(II) derivatives of the
 metalloligand [Pt2(mu-S)2(PPh3)4].
;
_journal_issue 16
_journal_name_full 'Dalton transactions (Cambridge, England : 2003)'
_journal_page_first 2780
_journal_page_last 2787
_journal_paper_doi 10.1039/b505648a
_journal_year 2005
_chemical_formula_moiety '(C80 H64 Cu F3 O2 P4 Pt2 S3)+ (F6 P)- 0.5(C H2 Cl2)'
_chemical_formula_sum 'C80.5 H65 Cl Cu F9 O2 P5 Pt2 S3'
_chemical_formula_weight 1975.52
_chemical_name_systematic
;
?
;
_space_group_IT_number 14
_symmetry_cell_setting monoclinic
_symmetry_space_group_name_Hall '-P 2yn'
_symmetry_space_group_name_H-M 'P 1 21/n 1'
_atom_sites_solution_hydrogens geom
_atom_sites_solution_primary direct
_atom_sites_solution_secondary difmap
_audit_creation_method SHELXL-97
_cell_angle_alpha 90.00
_cell_angle_beta 90.0540(10)
_cell_angle_gamma 90.00
_cell_formula_units_Z 4
_cell_length_a 22.6729(12)
_cell_length_b 14.5027(8)
_cell_length_c 24.5012(13)
_cell_measurement_reflns_used 22148
_cell_measurement_temperature 150(2)
_cell_measurement_theta_max 28.61
_cell_measurement_theta_min 2.28
_cell_volume 8056.4(7)
_computing_cell_refinement 'Bruker SMART'
_computing_data_collection 'Bruker SMART'
_computing_data_reduction 'Bruker SAINT'
_computing_molecular_graphics 'Bruker SHELXTL'
_computing_publication_material 'Bruker SHELXTL'
_computing_structure_refinement 'SHELXL-97 (Sheldrick, 1997)'
_computing_structure_solution 'SHELXS-97 (Sheldrick, 1990)'
_diffrn_ambient_temperature 150(2)
_diffrn_measured_fraction_theta_full 0.999
_diffrn_measured_fraction_theta_max 0.999
_diffrn_measurement_device_type 'CCD area detector'
_diffrn_measurement_method 'phi and omega scans'
_diffrn_radiation_monochromator graphite
_diffrn_radiation_source 'fine-focus sealed tube'
_diffrn_radiation_type MoK\a
_diffrn_radiation_wavelength 0.71073
_diffrn_reflns_av_R_equivalents 0.0407
_diffrn_reflns_av_sigmaI/netI 0.0396
_diffrn_reflns_limit_h_max 27
_diffrn_reflns_limit_h_min -27
_diffrn_reflns_limit_k_max 17
_diffrn_reflns_limit_k_min -17
_diffrn_reflns_limit_l_max 30
_diffrn_reflns_limit_l_min -30
_diffrn_reflns_number 56683
_diffrn_reflns_theta_full 26.00
_diffrn_reflns_theta_max 26.00
_diffrn_reflns_theta_min 1.63
_exptl_absorpt_coefficient_mu 4.002
_exptl_absorpt_correction_T_max 0.801
_exptl_absorpt_correction_T_min 0.489
_exptl_absorpt_correction_type empirical
_exptl_absorpt_process_details
;
absorption correction based on 33367 reflections (SADABS); Rint 0.108 before
correction and 0.039 after.
;
_exptl_crystal_colour orange
_exptl_crystal_density_diffrn 1.629
_exptl_crystal_density_method 'not measured'
_exptl_crystal_description plate
_exptl_crystal_F_000 3880
_exptl_crystal_size_max 0.44
_exptl_crystal_size_mid 0.29
_exptl_crystal_size_min 0.12
_refine_diff_density_max 2.033
_refine_diff_density_min -0.908
_refine_diff_density_rms 0.160
_refine_ls_extinction_method none
_refine_ls_goodness_of_fit_ref 1.121
_refine_ls_hydrogen_treatment mixed
_refine_ls_matrix_type full
_refine_ls_number_parameters 868
_refine_ls_number_reflns 15818
_refine_ls_number_restraints 72
_refine_ls_restrained_S_all 1.120
_refine_ls_R_factor_all 0.0564
_refine_ls_R_factor_gt 0.0434
_refine_ls_shift/su_max 0.003
_refine_ls_shift/su_mean 0.000
_refine_ls_structure_factor_coef Fsqd
_refine_ls_weighting_details 'calc w=1/[\s^2^(Fo^2^)+(0.0518P)^2^+21.5831P] where P=(Fo^2^+2Fc^2^)/3'
_refine_ls_weighting_scheme calc
_refine_ls_wR_factor_gt 0.1101
_refine_ls_wR_factor_ref 0.1147
_reflns_number_gt 12903
_reflns_number_total 15818
_reflns_threshold_expression >2sigma(I)
_cod_data_source_file b505648a.txt
_cod_data_source_block 03078
_cod_depositor_comments
;
The following automatic conversions were performed:
'_symmetry_cell_setting' value 'Monoclinic' changed to 'monoclinic'
according to '/home/saulius/struct/CIF-dictionaries/cif_core.dic'
dictionary named 'cif_core.dic' version 2.4.1 from 2010-06-29.

Automatic conversion script
Id: cif_fix_enum 1527 2010-12-29 10:47:43Z saulius 
;
_cod_original_sg_symbol_H-M P2(1)/n
_cod_original_formula_sum 'C80.50 H65 Cl Cu F9 O2 P5 Pt2 S3'
_cod_database_code 7008653

loop_
_symmetry_equiv_pos_as_xyz
'x, y, z'
'-x+1/2, y+1/2, -z+1/2'
'-x, -y, -z'
'x-1/2, -y-1/2, z-1/2'

loop_
_atom_site_label
_atom_site_type_symbol
_atom_site_fract_x
_atom_site_fract_y
_atom_site_fract_z
_atom_site_U_iso_or_equiv
_atom_site_adp_type
_atom_site_occupancy
_atom_site_symmetry_multiplicity
_atom_site_calc_flag
_atom_site_refinement_flags
_atom_site_disorder_assembly
_atom_site_disorder_group
Pt1 Pt 0.460298(8) 0.594129(15) 0.223226(9) 0.02108(7) Uani 1 1 d . . .
Pt2 Pt 0.539716(8) 0.405883(15) 0.223212(9) 0.02105(7) Uani 1 1 d . . .
P1 P 0.51474(6) 0.25523(10) 0.23331(7) 0.0249(3) Uani 1 1 d . B .
P2 P 0.63338(6) 0.40809(10) 0.25756(7) 0.0242(3) Uani 1 1 d . B .
P3 P 0.48519(6) 0.74487(10) 0.23335(7) 0.0250(3) Uani 1 1 d . B .
P4 P 0.36664(6) 0.59200(10) 0.25758(7) 0.0242(3) Uani 1 1 d . B .
S1 S 0.55417(7) 0.55587(11) 0.19177(8) 0.0379(4) Uani 1 1 d . B .
S2 S 0.44588(7) 0.44405(11) 0.19172(8) 0.0375(4) Uani 1 1 d . B .
C5' C 0.6167(3) 0.6230(5) 0.0000(3) 0.0343(15) Uani 1 1 d . . .
C3' C 0.5085(3) 0.6257(5) 0.0008(3) 0.0425(17) Uani 1 1 d . . .
H3' H 0.5095 0.6522 -0.0337 0.051 Uiso 1 1 calc R A 1
F1' F 0.3561(2) 0.5887(3) 0.0000(2) 0.0657(14) Uani 1 1 d . . .
Cu1' Cu 0.50338(6) 0.53224(13) 0.12369(6) 0.0269(3) Uani 0.50 1 d P B 1
O1' O 0.5655(4) 0.5623(7) 0.0742(4) 0.038(2) Uani 0.50 1 d P B 1
O2' O 0.4432(4) 0.5679(7) 0.0716(4) 0.035(2) Uani 0.50 1 d P B 1
C4' C 0.5615(6) 0.6007(10) 0.0288(6) 0.035(3) Uani 0.50 1 d P B 1
C2' C 0.4555(6) 0.6089(9) 0.0271(5) 0.034(3) Uani 0.50 1 d P B 1
C1' C 0.3997(16) 0.655(4) -0.0001(16) 0.057(14) Uani 0.50 1 d PU B 1
F2' F 0.3803(6) 0.7223(9) 0.0253(7) 0.092(5) Uani 0.50 1 d P B 1
F3' F 0.4074(5) 0.6712(10) -0.0512(5) 0.085(4) Uani 0.50 1 d P B 1
S3' S 0.6804(2) 0.6268(4) 0.0389(2) 0.0478(11) Uani 0.50 1 d P B 1
C6' C 0.6271(6) 0.6389(10) -0.0533(6) 0.042(3) Uani 0.50 1 d P B 1
H6' H 0.5972 0.6435 -0.0792 0.050 Uiso 0.50 1 calc PR B 1
C7' C 0.6877(9) 0.6479(16) -0.0662(10) 0.063(7) Uani 0.50 1 d P B 1
H7' H 0.7031 0.6547 -0.1011 0.076 Uiso 0.50 1 calc PR B 1
C8' C 0.7211(8) 0.6450(14) -0.0177(9) 0.051(5) Uani 0.50 1 d P B 1
H8' H 0.7619 0.6524 -0.0169 0.062 Uiso 0.50 1 calc PR B 1
Cu1" Cu 0.49665(6) 0.46787(13) 0.12363(6) 0.0268(3) Uani 0.50 1 d P B 2
O1" O 0.4342(4) 0.4373(7) 0.0748(4) 0.036(2) Uani 0.50 1 d P B 2
O2" O 0.5568(4) 0.4314(6) 0.0721(4) 0.035(2) Uani 0.50 1 d P B 2
C4" C 0.4383(6) 0.4003(10) 0.0284(6) 0.037(3) Uani 0.50 1 d P . 2
C2" C 0.5446(6) 0.3923(10) 0.0269(6) 0.037(3) Uani 0.50 1 d P . 2
C1" C 0.6002(14) 0.357(3) -0.0001(14) 0.034(10) Uani 0.50 1 d PU . 2
F2" F 0.5925(5) 0.3291(10) -0.0512(5) 0.088(4) Uani 0.50 1 d P C 2
F3" F 0.6198(6) 0.2784(8) 0.0254(6) 0.091(4) Uani 0.50 1 d P D 2
S3" S 0.6804(2) 0.6270(4) -0.0390(2) 0.0473(11) Uani 0.50 1 d P B 2
C6" C 0.6273(6) 0.6381(10) 0.0532(6) 0.041(3) Uani 0.50 1 d P B 2
H6" H 0.5978 0.6410 0.0794 0.049 Uiso 0.50 1 calc PR B 2
C7" C 0.6876(9) 0.6489(15) 0.0652(9) 0.056(6) Uani 0.50 1 d P B 2
H7" H 0.7033 0.6567 0.1000 0.067 Uiso 0.50 1 calc PR B 2
C8" C 0.7211(8) 0.6461(13) 0.0161(9) 0.049(5) Uani 0.50 1 d P B 2
H8" H 0.7617 0.6542 0.0151 0.059 Uiso 0.50 1 calc PR B 2
C9 C 0.56943(5) 0.17903(6) 0.20329(6) 0.0259(13) Uani 1 1 d G . .
C10 C 0.59996(5) 0.21095(7) 0.15789(5) 0.0313(14) Uani 1 1 d G B .
H10 H 0.5926 0.2698 0.1445 0.038 Uiso 1 1 calc R . .
C11 C 0.64146(5) 0.15490(8) 0.13259(6) 0.0426(17) Uani 1 1 d G B .
H11 H 0.6619 0.1763 0.1022 0.051 Uiso 1 1 calc R . .
C12 C 0.65244(6) 0.06692(7) 0.15268(7) 0.0476(19) Uani 1 1 d G B .
H12 H 0.6802 0.0294 0.1357 0.057 Uiso 1 1 calc R . .
C13 C 0.62192(6) 0.03500(6) 0.19808(7) 0.0477(19) Uani 1 1 d G B .
H13 H 0.6293 -0.0239 0.2115 0.057 Uiso 1 1 calc R . .
C14 C 0.58041(5) 0.09105(6) 0.22339(6) 0.0374(16) Uani 1 1 d G B .
H14 H 0.5600 0.0697 0.2538 0.045 Uiso 1 1 calc R . .
C15 C 0.44838(4) 0.22536(6) 0.19570(5) 0.0299(14) Uani 1 1 d G B .
C16 C 0.39430(4) 0.24991(6) 0.21808(6) 0.0375(16) Uani 1 1 d G B .
H16 H 0.3928 0.2781 0.2521 0.045 Uiso 1 1 calc R . .
C17 C 0.34249(4) 0.23237(7) 0.18954(6) 0.048(2) Uani 1 1 d G B .
H17 H 0.3063 0.2488 0.2045 0.058 Uiso 1 1 calc R . .
C18 C 0.34476(5) 0.19028(8) 0.13862(7) 0.061(2) Uani 1 1 d G B .
H18 H 0.3101 0.1785 0.1195 0.073 Uiso 1 1 calc R . .
C19 C 0.39883(6) 0.16572(8) 0.11624(6) 0.069(3) Uani 1 1 d G B .
H19 H 0.4004 0.1376 0.0822 0.083 Uiso 1 1 calc R . .
C20 C 0.45065(5) 0.18326(7) 0.14478(6) 0.0435(18) Uani 1 1 d G B .
H20 H 0.4868 0.1668 0.1298 0.052 Uiso 1 1 calc R . .
C21 C 0.49889(4) 0.21285(6) 0.30073(5) 0.0317(15) Uani 1 1 d G B .
C22 C 0.46891(5) 0.13016(6) 0.30804(6) 0.0377(16) Uani 1 1 d G B .
H22 H 0.4564 0.0965 0.2779 0.045 Uiso 1 1 calc R . .
C23 C 0.45768(6) 0.09783(7) 0.36041(7) 0.051(2) Uani 1 1 d G B .
H23 H 0.4376 0.0425 0.3653 0.061 Uiso 1 1 calc R . .
C24 C 0.47643(6) 0.14817(8) 0.40548(6) 0.058(2) Uani 1 1 d G B .
H24 H 0.4689 0.1265 0.4405 0.069 Uiso 1 1 calc R . .
C25 C 0.50640(5) 0.23086(8) 0.39817(5) 0.052(2) Uani 1 1 d G B .
H25 H 0.5189 0.2645 0.4283 0.063 Uiso 1 1 calc R . .
C26 C 0.51763(5) 0.26319(7) 0.34580(5) 0.0398(17) Uani 1 1 d G B .
H26 H 0.5377 0.3185 0.3409 0.048 Uiso 1 1 calc R . .
C27 C 0.65811(4) 0.31768(7) 0.30409(5) 0.0275(14) Uani 1 1 d G B .
C28 C 0.67486(4) 0.23295(7) 0.28258(6) 0.0327(15) Uani 1 1 d G B .
H28 H 0.6768 0.2249 0.2450 0.039 Uiso 1 1 calc R . .
C29 C 0.68872(5) 0.16028(8) 0.31729(6) 0.0428(17) Uani 1 1 d G B .
H29 H 0.6999 0.1036 0.3029 0.051 Uiso 1 1 calc R . .
C30 C 0.68584(5) 0.17234(8) 0.37350(6) 0.054(2) Uani 1 1 d G B .
H30 H 0.6951 0.1237 0.3967 0.065 Uiso 1 1 calc R . .
C31 C 0.66910(5) 0.25707(9) 0.39501(6) 0.051(2) Uani 1 1 d G B .
H31 H 0.6672 0.2651 0.4326 0.061 Uiso 1 1 calc R . .
C32 C 0.65524(5) 0.32974(8) 0.36031(5) 0.0403(16) Uani 1 1 d G B .
H32 H 0.6440 0.3864 0.3747 0.048 Uiso 1 1 calc R . .
C33 C 0.64166(3) 0.51279(7) 0.29745(5) 0.0251(13) Uani 1 1 d G B .
C34 C 0.59816(4) 0.53257(7) 0.33564(4) 0.0359(15) Uani 1 1 d G B .
H34 H 0.5652 0.4948 0.3385 0.043 Uiso 1 1 calc R . .
C35 C 0.60396(4) 0.60886(8) 0.36956(5) 0.0428(18) Uani 1 1 d G B .
H35 H 0.5749 0.6221 0.3951 0.051 Uiso 1 1 calc R . .
C36 C 0.65326(5) 0.66536(8) 0.36530(6) 0.0425(17) Uani 1 1 d G B .
H36 H 0.6571 0.7164 0.3880 0.051 Uiso 1 1 calc R . .
C37 C 0.69677(4) 0.64558(8) 0.32712(6) 0.0445(18) Uani 1 1 d G B .
H37 H 0.7298 0.6834 0.3243 0.053 Uiso 1 1 calc R . .
C38 C 0.69097(4) 0.56929(7) 0.29319(6) 0.0344(15) Uani 1 1 d G B .
H38 H 0.7201 0.5561 0.2676 0.041 Uiso 1 1 calc R . .
C39 C 0.69228(4) 0.40989(7) 0.20741(5) 0.0248(13) Uani 1 1 d G B .
C40 C 0.67996(4) 0.42574(8) 0.15262(5) 0.0306(14) Uani 1 1 d G B .
H40 H 0.6413 0.4359 0.1414 0.037 Uiso 1 1 calc R . .
C41 C 0.72541(5) 0.42639(9) 0.11459(6) 0.0374(16) Uani 1 1 d G B .
H41 H 0.7172 0.4370 0.0779 0.045 Uiso 1 1 calc R . .
C42 C 0.78319(4) 0.41120(10) 0.13135(7) 0.0397(17) Uani 1 1 d G B .
H42 H 0.8136 0.4116 0.1059 0.048 Uiso 1 1 calc R . .
C43 C 0.79551(4) 0.39535(9) 0.18614(7) 0.0354(16) Uani 1 1 d G B .
H43 H 0.8342 0.3852 0.1973 0.042 Uiso 1 1 calc R . .
C44 C 0.75006(4) 0.39470(8) 0.22417(6) 0.0302(14) Uani 1 1 d G B .
H44 H 0.7583 0.3841 0.2608 0.036 Uiso 1 1 calc R . .
C45 C 0.43065(5) 0.82071(6) 0.20314(6) 0.0284(14) Uani 1 1 d G B .
C46 C 0.40011(5) 0.78901(7) 0.15764(5) 0.0326(15) Uani 1 1 d G B .
H46 H 0.4075 0.7303 0.1441 0.039 Uiso 1 1 calc R . .
C47 C 0.35851(5) 0.84512(8) 0.13244(6) 0.0414(17) Uani 1 1 d G B .
H47 H 0.3381 0.8239 0.1020 0.050 Uiso 1 1 calc R . .
C48 C 0.34744(6) 0.93292(7) 0.15274(7) 0.0455(19) Uani 1 1 d G B .
H48 H 0.3196 0.9705 0.1359 0.055 Uiso 1 1 calc R . .
C49 C 0.37798(6) 0.96462(6) 0.19824(7) 0.0448(18) Uani 1 1 d G B .
H49 H 0.3706 1.0234 0.2118 0.054 Uiso 1 1 calc R . .
C50 C 0.41958(5) 0.90852(6) 0.22344(6) 0.0383(16) Uani 1 1 d G B .
H50 H 0.4400 0.9297 0.2539 0.046 Uiso 1 1 calc R . .
C51 C 0.55159(4) 0.77514(6) 0.19562(5) 0.0292(14) Uani 1 1 d G B .
C52 C 0.54928(5) 0.81690(7) 0.14460(6) 0.0447(18) Uani 1 1 d G B .
H52 H 0.5131 0.8332 0.1296 0.054 Uiso 1 1 calc R . .
C53 C 0.60106(6) 0.83426(8) 0.11607(6) 0.070(3) Uani 1 1 d G B .
H53 H 0.5995 0.8622 0.0819 0.084 Uiso 1 1 calc R . .
C54 C 0.65516(5) 0.80985(8) 0.13855(7) 0.064(3) Uani 1 1 d G B .
H54 H 0.6898 0.8215 0.1195 0.077 Uiso 1 1 calc R . .
C55 C 0.65748(4) 0.76809(7) 0.18957(6) 0.049(2) Uani 1 1 d G B .
H55 H 0.6937 0.7518 0.2046 0.058 Uiso 1 1 calc R . .
C56 C 0.60569(4) 0.75073(6) 0.21811(6) 0.0390(17) Uani 1 1 d G B .
H56 H 0.6072 0.7228 0.2522 0.047 Uiso 1 1 calc R . .
C57 C 0.50115(4) 0.78715(6) 0.30066(5) 0.0306(14) Uani 1 1 d G B .
C58 C 0.48231(5) 0.73690(7) 0.34570(5) 0.0400(17) Uani 1 1 d G B .
H58 H 0.4622 0.6816 0.3408 0.048 Uiso 1 1 calc R . .
C59 C 0.49348(5) 0.76930(8) 0.39809(5) 0.053(2) Uani 1 1 d G B .
H59 H 0.4809 0.7357 0.4282 0.064 Uiso 1 1 calc R . .
C60 C 0.52349(6) 0.85196(8) 0.40544(6) 0.058(2) Uani 1 1 d G B .
H60 H 0.5310 0.8736 0.4405 0.070 Uiso 1 1 calc R . .
C61 C 0.54233(6) 0.90221(7) 0.36040(7) 0.051(2) Uani 1 1 d G B .
H61 H 0.5624 0.9575 0.3653 0.062 Uiso 1 1 calc R . .
C62 C 0.53116(5) 0.86981(6) 0.30801(6) 0.0377(16) Uani 1 1 d G B .
H62 H 0.5438 0.9034 0.2779 0.045 Uiso 1 1 calc R . .
C63 C 0.30771(4) 0.59005(7) 0.20736(5) 0.0250(13) Uani 1 1 d G B .
C64 C 0.24997(4) 0.60518(8) 0.22414(6) 0.0297(14) Uani 1 1 d G B .
H64 H 0.2418 0.6157 0.2608 0.036 Uiso 1 1 calc R . .
C65 C 0.20444(4) 0.60459(9) 0.18611(7) 0.0367(16) Uani 1 1 d G B .
H65 H 0.1658 0.6147 0.1973 0.044 Uiso 1 1 calc R . .
C66 C 0.21664(4) 0.58888(10) 0.13131(7) 0.0385(16) Uani 1 1 d G B .
H66 H 0.1862 0.5885 0.1059 0.046 Uiso 1 1 calc R . .
C67 C 0.27439(5) 0.57376(9) 0.11453(6) 0.0358(15) Uani 1 1 d G B .
H67 H 0.2826 0.5632 0.0779 0.043 Uiso 1 1 calc R . .
C68 C 0.31992(4) 0.57434(8) 0.15256(5) 0.0310(14) Uani 1 1 d G B .
H68 H 0.3586 0.5642 0.1413 0.037 Uiso 1 1 calc R . .
C69 C 0.34180(4) 0.68266(7) 0.30414(5) 0.0270(14) Uani 1 1 d G B .
C70 C 0.32517(4) 0.76749(7) 0.28265(6) 0.0319(15) Uani 1 1 d G B .
H70 H 0.3233 0.7756 0.2450 0.038 Uiso 1 1 calc R . .
C71 C 0.31140(5) 0.84014(8) 0.31737(6) 0.0425(17) Uani 1 1 d G B .
H71 H 0.3003 0.8969 0.3030 0.051 Uiso 1 1 calc R . .
C72 C 0.31426(5) 0.82797(8) 0.37359(6) 0.054(2) Uani 1 1 d G B .
H72 H 0.3050 0.8766 0.3968 0.064 Uiso 1 1 calc R . .
C73 C 0.33089(5) 0.74315(9) 0.39508(6) 0.051(2) Uani 1 1 d G B .
H73 H 0.3328 0.7350 0.4327 0.061 Uiso 1 1 calc R . .
C74 C 0.34466(5) 0.67050(8) 0.36035(5) 0.0422(17) Uani 1 1 d G B .
H74 H 0.3558 0.6137 0.3747 0.051 Uiso 1 1 calc R . .
C75 C 0.35817(4) 0.48718(7) 0.29756(5) 0.0259(13) Uani 1 1 d G B .
C76 C 0.30885(4) 0.43067(7) 0.29338(6) 0.0334(15) Uani 1 1 d G B .
H76 H 0.2797 0.4439 0.2679 0.040 Uiso 1 1 calc R . .
C77 C 0.30318(4) 0.35438(8) 0.32732(6) 0.0449(18) Uani 1 1 d G B .
H77 H 0.2702 0.3166 0.3245 0.054 Uiso 1 1 calc R . .
C78 C 0.34683(5) 0.33460(8) 0.36543(6) 0.0416(17) Uani 1 1 d G B .
H78 H 0.3430 0.2836 0.3881 0.050 Uiso 1 1 calc R . .
C79 C 0.39615(4) 0.39110(8) 0.36962(5) 0.0430(18) Uani 1 1 d G B .
H79 H 0.4254 0.3779 0.3951 0.052 Uiso 1 1 calc R . .
C80 C 0.40182(4) 0.46739(7) 0.33568(4) 0.0364(16) Uani 1 1 d G B .
H80 H 0.4348 0.5052 0.3385 0.044 Uiso 1 1 calc R . .
P5 P 0.61153(17) 0.0286(3) 0.50009(17) 0.0583(10) Uani 0.60 1 d P . .
F4 F 0.6818(4) 0.0318(10) 0.5001(6) 0.136(5) Uani 0.60 1 d PU . .
F5 F 0.6109(4) 0.0295(7) 0.4355(4) 0.094(3) Uani 0.60 1 d PU . .
F6 F 0.6078(5) 0.1380(6) 0.5001(4) 0.095(3) Uani 0.60 1 d PU . .
F7 F 0.6169(4) -0.0763(7) 0.5003(5) 0.101(4) Uani 0.60 1 d PU . .
F8 F 0.5415(3) 0.0193(6) 0.5002(3) 0.067(2) Uani 0.60 1 d PU . .
F9 F 0.6106(4) 0.0300(7) 0.5645(4) 0.096(3) Uani 0.60 1 d PU . .
P6 P 0.5000 0.5000 0.5000 0.118(3) Uani 0.80 2 d SPU . .
F10 F 0.5416(4) 0.5867(6) 0.5000(3) 0.128(4) Uani 0.80 1 d PU . .
F11 F 0.4677(8) 0.5400(9) 0.5446(7) 0.246(10) Uani 0.80 1 d PU . .
F12 F 0.4662(2) 0.5438(4) 0.45352(19) 0.243(10) Uani 0.80 1 d PU . .
Cl1 Cl 0.7417(2) 0.6307(4) 0.50018(19) 0.115(2) Uani 0.50 1 d PR . .
Cl2 Cl 0.7389(2) 0.4294(4) 0.49994(19) 0.156(3) Uani 0.50 1 d PR . .
C81 C 0.7009(2) 0.5415(4) 0.49880(19) 0.158(16) Uani 0.50 1 d PR . .
H81A H 0.6768 0.5442 0.4661 0.189 Uiso 0.50 1 calc PR . .
H81B H 0.6744 0.5440 0.5299 0.189 Uiso 0.50 1 calc PR . .

loop_
_atom_site_aniso_label
_atom_site_aniso_U_11
_atom_site_aniso_U_22
_atom_site_aniso_U_33
_atom_site_aniso_U_23
_atom_site_aniso_U_13
_atom_site_aniso_U_12
Pt1 0.01691(11) 0.01800(12) 0.02832(14) 0.00029(10) -0.00035(8) -0.00146(8)
Pt2 0.01687(11) 0.01799(12) 0.02830(14) -0.00017(10) 0.00057(8) -0.00138(8)
P1 0.0191(7) 0.0169(7) 0.0386(10) -0.0002(7) 0.0036(6) -0.0017(6)
P2 0.0183(7) 0.0215(8) 0.0328(9) 0.0016(7) -0.0012(6) -0.0011(6)
P3 0.0191(7) 0.0166(7) 0.0392(10) -0.0003(7) -0.0036(6) -0.0018(6)
P4 0.0181(7) 0.0219(8) 0.0324(9) -0.0007(7) 0.0018(6) -0.0011(6)
S1 0.0229(7) 0.0224(8) 0.0683(13) 0.0145(8) 0.0181(8) 0.0036(6)
S2 0.0236(7) 0.0219(8) 0.0671(13) -0.0148(8) -0.0180(7) 0.0038(6)
C5' 0.040(4) 0.031(3) 0.032(4) 0.003(3) -0.001(3) -0.008(3)
C3' 0.045(4) 0.040(4) 0.042(4) 0.006(4) -0.002(3) -0.008(3)
F1' 0.045(3) 0.080(4) 0.072(4) 0.000(3) 0.001(2) -0.005(2)
Cu1' 0.0244(7) 0.0286(9) 0.0276(9) 0.0032(7) 0.0005(6) -0.0026(6)
O1' 0.031(5) 0.050(6) 0.033(6) 0.005(5) 0.004(4) -0.008(4)
O2' 0.030(5) 0.046(6) 0.030(5) 0.009(4) -0.005(4) 0.000(4)
C4' 0.033(7) 0.045(8) 0.026(8) 0.001(6) 0.006(5) -0.012(6)
C2' 0.038(7) 0.040(8) 0.025(8) 0.007(6) -0.004(6) 0.002(6)
C1' 0.053(19) 0.06(3) 0.06(2) -0.010(17) -0.038(15) 0.010(15)
F2' 0.113(10) 0.066(8) 0.099(11) -0.030(8) -0.050(9) 0.054(7)
F3' 0.067(7) 0.135(12) 0.052(7) 0.049(8) -0.011(6) 0.008(7)
S3' 0.042(3) 0.061(3) 0.040(3) 0.001(2) 0.005(2) -0.012(2)
C6' 0.043(8) 0.039(8) 0.043(9) 0.009(7) 0.010(7) -0.002(6)
C7' 0.046(11) 0.089(16) 0.054(14) 0.032(13) 0.011(10) 0.004(9)
C8' 0.046(11) 0.058(11) 0.050(12) 0.003(12) 0.021(11) -0.014(8)
Cu1" 0.0242(7) 0.0285(9) 0.0277(9) -0.0028(7) -0.0001(6) -0.0038(6)
O1" 0.036(5) 0.047(6) 0.025(5) -0.008(4) -0.002(4) -0.008(4)
O2" 0.034(5) 0.044(6) 0.028(5) -0.007(4) 0.006(4) 0.001(4)
C4" 0.031(7) 0.047(9) 0.032(8) 0.002(7) -0.003(6) -0.009(6)
C2" 0.036(7) 0.045(9) 0.031(8) -0.006(7) 0.008(6) -0.004(6)
C1" 0.041(16) 0.022(11) 0.038(17) 0.005(10) 0.029(12) 0.003(9)
F2" 0.071(7) 0.141(12) 0.052(7) -0.051(8) 0.011(6) 0.008(8)
F3" 0.110(10) 0.069(8) 0.094(10) 0.027(8) 0.048(9) 0.055(7)
S3" 0.041(3) 0.061(3) 0.040(3) -0.003(2) -0.006(2) -0.011(2)
C6" 0.041(8) 0.037(8) 0.046(9) -0.001(7) -0.006(7) -0.003(6)
C7" 0.053(11) 0.070(14) 0.045(13) -0.022(11) -0.013(10) -0.003(9)
C8" 0.042(11) 0.052(11) 0.053(12) -0.011(11) -0.017(11) -0.014(8)
C9 0.018(3) 0.020(3) 0.039(4) -0.002(3) 0.004(2) -0.001(2)
C10 0.028(3) 0.027(3) 0.039(4) 0.000(3) -0.001(3) 0.002(3)
C11 0.036(4) 0.046(4) 0.046(5) 0.002(4) 0.011(3) 0.006(3)
C12 0.039(4) 0.038(4) 0.066(6) -0.006(4) 0.015(4) 0.010(3)
C13 0.040(4) 0.030(4) 0.073(6) 0.002(4) 0.009(4) 0.013(3)
C14 0.032(3) 0.025(3) 0.055(5) 0.003(3) 0.010(3) -0.005(3)
C15 0.023(3) 0.018(3) 0.049(4) 0.010(3) -0.004(3) -0.001(2)
C16 0.025(3) 0.029(4) 0.059(5) 0.007(3) 0.000(3) -0.002(3)
C17 0.026(3) 0.027(4) 0.091(6) 0.023(4) -0.004(4) -0.004(3)
C18 0.044(4) 0.052(5) 0.087(7) 0.009(5) -0.028(4) -0.005(4)
C19 0.055(5) 0.081(7) 0.072(7) -0.024(5) -0.022(4) 0.012(5)
C20 0.035(4) 0.046(4) 0.050(5) -0.008(4) -0.005(3) 0.005(3)
C21 0.027(3) 0.022(3) 0.046(4) 0.003(3) 0.008(3) 0.004(2)
C22 0.031(3) 0.023(3) 0.058(5) 0.004(3) 0.011(3) 0.003(3)
C23 0.040(4) 0.044(5) 0.069(6) 0.020(4) 0.019(4) 0.008(3)
C24 0.053(5) 0.065(6) 0.055(6) 0.027(5) 0.014(4) 0.012(4)
C25 0.048(4) 0.069(6) 0.040(5) 0.006(4) 0.001(3) 0.003(4)
C26 0.037(4) 0.036(4) 0.046(5) -0.002(3) 0.005(3) -0.007(3)
C27 0.019(3) 0.029(3) 0.034(4) 0.008(3) 0.000(2) -0.003(2)
C28 0.026(3) 0.030(4) 0.042(4) 0.007(3) -0.001(3) -0.001(3)
C29 0.045(4) 0.027(4) 0.056(5) 0.005(3) 0.000(3) 0.007(3)
C30 0.061(5) 0.040(5) 0.061(6) 0.026(4) -0.003(4) 0.005(4)
C31 0.063(5) 0.049(5) 0.040(5) 0.011(4) -0.002(4) 0.003(4)
C32 0.048(4) 0.037(4) 0.036(4) 0.002(3) -0.004(3) 0.004(3)
C33 0.028(3) 0.020(3) 0.027(3) -0.001(3) -0.005(2) 0.004(2)
C34 0.032(3) 0.031(4) 0.045(4) -0.001(3) 0.003(3) -0.006(3)
C35 0.051(4) 0.036(4) 0.042(4) -0.007(3) 0.002(3) 0.001(3)
C36 0.053(4) 0.030(4) 0.045(5) -0.012(3) -0.012(3) 0.001(3)
C37 0.039(4) 0.035(4) 0.059(5) -0.006(4) -0.007(3) -0.009(3)
C38 0.026(3) 0.027(3) 0.050(4) -0.003(3) -0.001(3) -0.001(3)
C39 0.020(3) 0.020(3) 0.035(4) 0.000(3) 0.001(2) -0.001(2)
C40 0.023(3) 0.031(4) 0.037(4) 0.003(3) 0.002(3) -0.001(2)
C41 0.036(4) 0.042(4) 0.034(4) 0.001(3) 0.002(3) -0.004(3)
C42 0.027(3) 0.035(4) 0.057(5) -0.002(3) 0.012(3) -0.002(3)
C43 0.021(3) 0.028(4) 0.057(5) 0.003(3) 0.004(3) 0.000(2)
C44 0.023(3) 0.028(3) 0.040(4) 0.000(3) 0.002(3) 0.003(2)
C45 0.016(3) 0.020(3) 0.049(4) 0.003(3) -0.003(3) -0.001(2)
C46 0.027(3) 0.029(3) 0.043(4) 0.005(3) 0.000(3) 0.003(3)
C47 0.035(4) 0.047(4) 0.043(4) 0.002(4) -0.010(3) 0.004(3)
C48 0.036(4) 0.037(4) 0.063(5) 0.005(4) -0.012(3) 0.012(3)
C49 0.038(4) 0.026(4) 0.071(6) 0.000(4) -0.009(4) 0.010(3)
C50 0.034(3) 0.025(3) 0.056(5) 0.003(3) -0.012(3) -0.004(3)
C51 0.025(3) 0.014(3) 0.048(4) -0.009(3) 0.002(3) 0.000(2)
C52 0.036(4) 0.047(4) 0.051(5) 0.011(4) 0.009(3) 0.002(3)
C53 0.058(5) 0.079(7) 0.074(7) 0.024(5) 0.026(5) 0.010(5)
C54 0.046(5) 0.051(5) 0.095(7) -0.011(5) 0.027(5) -0.010(4)
C55 0.027(3) 0.030(4) 0.089(6) -0.025(4) 0.004(4) -0.004(3)
C56 0.027(3) 0.027(3) 0.063(5) -0.003(3) 0.000(3) -0.004(3)
C57 0.025(3) 0.023(3) 0.044(4) -0.004(3) -0.004(3) 0.003(2)
C58 0.039(4) 0.035(4) 0.046(5) 0.000(3) -0.004(3) -0.008(3)
C59 0.050(4) 0.067(6) 0.043(5) -0.008(4) -0.001(4) 0.003(4)
C60 0.051(5) 0.070(6) 0.054(5) -0.028(5) -0.012(4) 0.011(4)
C61 0.041(4) 0.043(5) 0.070(6) -0.023(4) -0.020(4) 0.006(3)
C62 0.032(3) 0.024(3) 0.057(5) -0.003(3) -0.010(3) 0.002(3)
C63 0.017(3) 0.020(3) 0.038(4) -0.002(3) 0.000(2) 0.000(2)
C64 0.025(3) 0.027(3) 0.038(4) 0.000(3) -0.001(3) 0.004(2)
C65 0.022(3) 0.028(4) 0.059(5) 0.001(3) -0.007(3) 0.000(3)
C66 0.030(3) 0.037(4) 0.048(5) 0.000(3) -0.011(3) -0.001(3)
C67 0.035(3) 0.040(4) 0.033(4) -0.001(3) -0.003(3) -0.002(3)
C68 0.023(3) 0.033(4) 0.037(4) -0.002(3) 0.001(3) -0.001(2)
C69 0.018(3) 0.029(3) 0.034(4) -0.007(3) 0.004(2) -0.004(2)
C70 0.024(3) 0.029(4) 0.042(4) -0.008(3) 0.000(3) -0.001(3)
C71 0.044(4) 0.029(4) 0.054(5) -0.005(3) 0.003(3) 0.007(3)
C72 0.062(5) 0.040(5) 0.058(6) -0.020(4) 0.004(4) 0.002(4)
C73 0.067(5) 0.049(5) 0.038(5) -0.013(4) 0.006(4) 0.003(4)
C74 0.046(4) 0.040(4) 0.041(4) -0.001(3) 0.004(3) 0.005(3)
C75 0.024(3) 0.021(3) 0.033(4) 0.000(3) 0.007(2) 0.003(2)
C76 0.025(3) 0.028(3) 0.047(4) 0.002(3) 0.003(3) -0.001(3)
C77 0.040(4) 0.033(4) 0.061(5) 0.007(4) 0.008(3) -0.011(3)
C78 0.051(4) 0.029(4) 0.045(5) 0.016(3) 0.010(3) 0.003(3)
C79 0.049(4) 0.037(4) 0.043(5) 0.006(3) -0.003(3) 0.003(3)
C80 0.030(3) 0.034(4) 0.045(4) 0.002(3) -0.003(3) -0.005(3)
P5 0.057(2) 0.058(2) 0.060(3) -0.001(2) 0.0003(18) -0.0222(18)
F4 0.066(7) 0.188(13) 0.154(11) 0.003(10) -0.001(7) -0.054(8)
F5 0.114(8) 0.103(8) 0.065(6) -0.035(6) 0.024(5) -0.052(6)
F6 0.182(11) 0.052(5) 0.051(5) 0.002(5) -0.003(6) -0.036(6)
F7 0.081(7) 0.066(6) 0.157(11) -0.004(7) -0.001(7) 0.017(5)
F8 0.060(5) 0.081(6) 0.060(5) 0.002(5) -0.003(4) 0.006(4)
F9 0.110(8) 0.112(8) 0.067(6) 0.036(6) -0.020(5) -0.053(6)
P6 0.226(7) 0.111(4) 0.016(2) -0.003(3) 0.004(3) -0.129(5)
F10 0.220(11) 0.129(7) 0.034(4) -0.001(4) -0.004(5) -0.124(7)
F11 0.36(2) 0.153(11) 0.228(16) -0.088(11) 0.178(16) -0.177(13)
F12 0.37(2) 0.162(12) 0.196(14) 0.084(11) -0.172(15) -0.179(14)
Cl1 0.121(5) 0.160(6) 0.063(4) 0.000(4) 0.001(3) -0.062(5)
Cl2 0.134(7) 0.141(7) 0.193(9) -0.003(7) 0.001(6) -0.038(6)
C81 0.055(13) 0.35(5) 0.063(16) 0.01(2) -0.005(11) 0.03(2)

loop_
_atom_type_symbol
_atom_type_description
_atom_type_scat_dispersion_real
_atom_type_scat_dispersion_imag
_atom_type_scat_source
C C 0.0033 0.0016 'International Tables Vol C Tables 4.2.6.8 and 6.1.1.4'
H H 0.0000 0.0000 'International Tables Vol C Tables 4.2.6.8 and 6.1.1.4'
O O 0.0106 0.0060 'International Tables Vol C Tables 4.2.6.8 and 6.1.1.4'
F F 0.0171 0.0103 'International Tables Vol C Tables 4.2.6.8 and 6.1.1.4'
P P 0.1023 0.0942 'International Tables Vol C Tables 4.2.6.8 and 6.1.1.4'
S S 0.1246 0.1234 'International Tables Vol C Tables 4.2.6.8 and 6.1.1.4'
Cu Cu 0.3201 1.2651 'International Tables Vol C Tables 4.2.6.8 and 6.1.1.4'
Pt Pt -1.7033 8.3905 'International Tables Vol C Tables 4.2.6.8 and 6.1.1.4'
Cl Cl 0.1484 0.1585 'International Tables Vol C Tables 4.2.6.8 and 6.1.1.4'

loop_
_geom_angle_atom_site_label_1
_geom_angle_atom_site_label_2
_geom_angle_atom_site_label_3
_geom_angle
_geom_angle_site_symmetry_1
_geom_angle_site_symmetry_3
_geom_angle_publ_flag
P3 Pt1 P4 101.75(5) . . ?
P3 Pt1 S1 92.19(6) . . ?
P4 Pt1 S1 165.36(6) . . ?
P3 Pt1 S2 165.72(7) . . ?
P4 Pt1 S2 88.81(6) . . ?
S1 Pt1 S2 78.24(6) . . ?
P3 Pt1 Cu1' 108.63(6) . . ?
P4 Pt1 Cu1' 130.30(5) . . ?
S1 Pt1 Cu1' 46.43(6) . . ?
S2 Pt1 Cu1' 57.12(6) . . ?
P1 Pt2 P2 101.84(5) . . ?
P1 Pt2 S2 92.12(6) . . ?
P2 Pt2 S2 165.35(6) . . ?
P1 Pt2 S1 165.73(7) . . ?
P2 Pt2 S1 88.72(6) . . ?
S2 Pt2 S1 78.31(6) . . ?
P1 Pt2 Cu1" 108.65(6) . . ?
P2 Pt2 Cu1" 130.19(5) . . ?
S2 Pt2 Cu1" 46.50(6) . . ?
S1 Pt2 Cu1" 57.11(6) . . ?
C21 P1 C15 102.60(8) . . ?
C21 P1 C9 107.51(9) . . ?
C15 P1 C9 102.41(9) . . ?
C21 P1 Pt2 118.61(9) . . ?
C15 P1 Pt2 112.39(8) . . ?
C9 P1 Pt2 111.76(8) . . ?
C33 P2 C39 106.06(9) . . ?
C33 P2 C27 103.48(10) . . ?
C39 P2 C27 101.97(8) . . ?
C33 P2 Pt2 107.80(7) . . ?
C39 P2 Pt2 115.79(9) . . ?
C27 P2 Pt2 120.34(8) . . ?
C57 P3 C45 107.74(9) . . ?
C57 P3 C51 102.58(8) . . ?
C45 P3 C51 102.14(9) . . ?
C57 P3 Pt1 118.61(9) . . ?
C45 P3 Pt1 111.72(8) . . ?
C51 P3 Pt1 112.46(8) . . ?
C63 P4 C75 105.91(9) . . ?
C63 P4 C69 101.95(8) . . ?
C75 P4 C69 103.42(10) . . ?
C63 P4 Pt1 115.73(9) . . ?
C75 P4 Pt1 107.95(7) . . ?
C69 P4 Pt1 120.43(8) . . ?
Cu1' S1 Pt2 91.93(8) . . ?
Cu1' S1 Pt1 78.28(7) . . ?
Pt2 S1 Pt1 89.09(5) . . ?
Cu1' S1 Cu1" 21.70(6) . . ?
Pt2 S1 Cu1" 70.56(6) . . ?
Pt1 S1 Cu1" 82.23(6) . . ?
Cu1" S2 Pt2 78.28(7) . . ?
Cu1" S2 Pt1 91.91(8) . . ?
Pt2 S2 Pt1 89.11(5) . . ?
Cu1" S2 Cu1' 21.70(6) . . ?
Pt2 S2 Cu1' 82.20(6) . . ?
Pt1 S2 Cu1' 70.53(6) . . ?
C6" C5' C6' 151.9(10) . . ?
C6" C5' C4" 130.5(10) . 3_665 ?
C6' C5' C4" 74.3(9) . 3_665 ?
C6" C5' C4' 73.8(9) . . ?
C6' C5' C4' 130.7(10) . . ?
C4" C5' C4' 57.0(8) 3_665 . ?
C6" C5' S3' 46.6(7) . . ?
C6' C5' S3' 112.4(8) . . ?
C4" C5' S3' 167.7(7) 3_665 . ?
C4' C5' S3' 116.8(7) . . ?
C6" C5' S3" 112.4(8) . . ?
C6' C5' S3" 46.7(7) . . ?
C4" C5' S3" 117.0(7) 3_665 . ?
C4' C5' S3" 168.5(7) . . ?
S3' C5' S3" 66.8(3) . . ?
C2' C3' C2" 56.6(8) . 3_665 ?
C2' C3' C4' 117.5(9) . . ?
C2" C3' C4' 154.7(10) 3_665 . ?
C2' C3' C4" 154.8(10) . 3_665 ?
C2" C3' C4" 115.1(10) 3_665 3_665 ?
C4' C3' C4" 58.2(8) . 3_665 ?
C1" F1' C1' 6(4) 3_665 . ?
O1' Cu1' O2' 92.3(4) . . ?
O1' Cu1' S1 93.7(3) . . ?
O2' Cu1' S1 152.1(3) . . ?
O1' Cu1' S2 159.3(3) . . ?
O2' Cu1' S2 102.1(3) . . ?
S1 Cu1' S2 80.48(8) . . ?
O1' Cu1' Pt1 138.1(3) . . ?
O2' Cu1' Pt1 104.1(3) . . ?
S1 Cu1' Pt1 55.29(6) . . ?
S2 Cu1' Pt1 52.35(5) . . ?
C4' O1' Cu1' 128.0(8) . . ?
C2' O2' Cu1' 122.2(8) . . ?
O1' C4' C3' 126.9(11) . . ?
O1' C4' C5' 117.7(11) . . ?
C3' C4' C5' 115.4(10) . . ?
O2' C2' C3' 132.2(11) . . ?
O2' C2' C1' 112.5(18) . . ?
C3' C2' C1' 115.1(18) . . ?
F2' C1' F3' 113(4) . . ?
F2' C1' F1' 107(3) . . ?
F3' C1' F1' 103(3) . . ?
F2' C1' C2' 114(3) . . ?
F3' C1' C2' 112(3) . . ?
F1' C1' C2' 106(3) . . ?
C8' S3' C5' 90.6(8) . . ?
C5' C6' C7' 113.7(15) . . ?
C8' C7' C6' 109.3(18) . . ?
C7' C8' S3' 113.8(15) . . ?
O1" Cu1" O2" 92.9(4) . . ?
O1" Cu1" S2 93.1(3) . . ?
O2" Cu1" S2 151.6(3) . . ?
O1" Cu1" S1 159.3(3) . . ?
O2" Cu1" S1 102.1(3) . . ?
S2 Cu1" S1 80.46(8) . . ?
O1" Cu1" Pt2 137.5(3) . . ?
O2" Cu1" Pt2 103.8(3) . . ?
S2 Cu1" Pt2 55.22(6) . . ?
S1 Cu1" Pt2 52.33(5) . . ?
C4" O1" Cu1" 127.6(8) . . ?
C2" O2" Cu1" 122.4(8) . . ?
O1" C4" C3' 128.0(11) . 3_665 ?
O1" C4" C5' 117.6(11) . 3_665 ?
C3' C4" C5' 114.3(10) 3_665 3_665 ?
O2" C2" C3' 133.5(11) . 3_665 ?
O2" C2" C1" 110.4(18) . . ?
C3' C2" C1" 116.1(18) 3_665 . ?
F1' C1" F2" 107.2(19) 3_665 . ?
F1' C1" F3" 105(3) 3_665 . ?
F2" C1" F3" 103(3) . . ?
F1' C1" C2" 116(3) 3_665 . ?
F2" C1" C2" 114(3) . . ?
F3" C1" C2" 110.5(19) . . ?
C8" S3" C5' 91.2(8) . . ?
C5' C6" C7" 113.2(15) . . ?
C6" C7" C8" 109.8(17) . . ?
C7" C8" S3" 113.3(14) . . ?
C10 C9 C14 120.0 . . ?
C10 C9 P1 117.51(6) . . ?
C14 C9 P1 122.48(6) . . ?
C11 C10 C9 120.0 . . ?
C10 C11 C12 120.0 . . ?
C13 C12 C11 120.0 . . ?
C12 C13 C14 120.0 . . ?
C13 C14 C9 120.0 . . ?
C16 C15 C20 120.0 . . ?
C16 C15 P1 118.00(6) . . ?
C20 C15 P1 121.93(6) . . ?
C15 C16 C17 120.0 . . ?
C18 C17 C16 120.0 . . ?
C17 C18 C19 120.0 . . ?
C20 C19 C18 120.0 . . ?
C19 C20 C15 120.0 . . ?
C22 C21 C26 120.0 . . ?
C22 C21 P1 120.74(6) . . ?
C26 C21 P1 119.25(6) . . ?
C21 C22 C23 120.0 . . ?
C24 C23 C22 120.0 . . ?
C23 C24 C25 120.0 . . ?
C24 C25 C26 120.0 . . ?
C25 C26 C21 120.0 . . ?
C28 C27 C32 120.0 . . ?
C28 C27 P2 118.82(6) . . ?
C32 C27 P2 120.92(6) . . ?
C29 C28 C27 120.0 . . ?
C30 C29 C28 120.0 . . ?
C29 C30 C31 120.0 . . ?
C32 C31 C30 120.0 . . ?
C31 C32 C27 120.0 . . ?
C34 C33 C38 120.0 . . ?
C34 C33 P2 117.51(5) . . ?
C38 C33 P2 122.37(5) . . ?
C35 C34 C33 120.0 . . ?
C34 C35 C36 120.0 . . ?
C35 C36 C37 120.0 . . ?
C36 C37 C38 120.0 . . ?
C37 C38 C33 120.0 . . ?
C40 C39 C44 120.0 . . ?
C40 C39 P2 120.58(6) . . ?
C44 C39 P2 119.42(6) . . ?
C41 C40 C39 120.0 . . ?
C42 C41 C40 120.0 . . ?
C43 C42 C41 120.0 . . ?
C42 C43 C44 120.0 . . ?
C43 C44 C39 120.0 . . ?
C46 C45 C50 120.0 . . ?
C46 C45 P3 117.77(6) . . ?
C50 C45 P3 122.22(6) . . ?
C47 C46 C45 120.0 . . ?
C46 C47 C48 120.0 . . ?
C47 C48 C49 120.0 . . ?
C50 C49 C48 120.0 . . ?
C49 C50 C45 120.0 . . ?
C52 C51 C56 120.0 . . ?
C52 C51 P3 122.08(6) . . ?
C56 C51 P3 117.84(6) . . ?
C51 C52 C53 120.0 . . ?
C52 C53 C54 120.0 . . ?
C55 C54 C53 120.0 . . ?
C54 C55 C56 120.0 . . ?
C55 C56 C51 120.0 . . ?
C58 C57 C62 120.0 . . ?
C58 C57 P3 119.22(6) . . ?
C62 C57 P3 120.77(6) . . ?
C59 C58 C57 120.0 . . ?
C58 C59 C60 120.0 . . ?
C61 C60 C59 120.0 . . ?
C60 C61 C62 120.0 . . ?
C61 C62 C57 120.0 . . ?
C64 C63 C68 120.0 . . ?
C64 C63 P4 119.33(6) . . ?
C68 C63 P4 120.66(6) . . ?
C63 C64 C65 120.0 . . ?
C66 C65 C64 120.0 . . ?
C65 C66 C67 120.0 . . ?
C68 C67 C66 120.0 . . ?
C67 C68 C63 120.0 . . ?
C74 C69 C70 120.0 . . ?
C74 C69 P4 120.83(6) . . ?
C70 C69 P4 118.90(6) . . ?
C71 C70 C69 120.0 . . ?
C70 C71 C72 120.0 . . ?
C73 C72 C71 120.0 . . ?
C74 C73 C72 120.0 . . ?
C73 C74 C69 120.0 . . ?
C76 C75 C80 120.0 . . ?
C76 C75 P4 122.57(5) . . ?
C80 C75 P4 117.32(6) . . ?
C75 C76 C77 120.0 . . ?
C76 C77 C78 120.0 . . ?
C79 C78 C77 120.0 . . ?
C78 C79 C80 120.0 . . ?
C75 C80 C79 120.0 . . ?
F7 P5 F9 90.6(7) . . ?
F7 P5 F5 90.7(7) . . ?
F9 P5 F5 178.2(7) . . ?
F7 P5 F6 178.5(6) . . ?
F9 P5 F6 89.3(6) . . ?
F5 P5 F6 89.5(5) . . ?
F7 P5 F4 87.1(7) . . ?
F9 P5 F4 90.8(6) . . ?
F5 P5 F4 90.5(6) . . ?
F6 P5 F4 91.4(7) . . ?
F7 P5 F8 89.7(5) . . ?
F9 P5 F8 89.2(5) . . ?
F5 P5 F8 89.6(5) . . ?
F6 P5 F8 91.9(6) . . ?
F4 P5 F8 176.8(7) . . ?
F11 P6 F11 180.0(8) . 3_666 ?
F11 P6 F12 98.3(9) . . ?
F11 P6 F12 81.7(9) 3_666 . ?
F11 P6 F12 81.7(9) . 3_666 ?
F11 P6 F12 98.3(9) 3_666 3_666 ?
F12 P6 F12 180.0(2) . 3_666 ?
F11 P6 F10 90.9(5) . 3_666 ?
F11 P6 F10 89.1(5) 3_666 3_666 ?
F12 P6 F10 91.9(4) . 3_666 ?
F12 P6 F10 88.1(4) 3_666 3_666 ?
F11 P6 F10 89.1(5) . . ?
F11 P6 F10 90.9(5) 3_666 . ?
F12 P6 F10 88.1(4) . . ?
F12 P6 F10 91.9(4) 3_666 . ?
F10 P6 F10 180.000(1) 3_666 . ?
Cl1 C81 Cl2 116.4 . . ?

loop_
_geom_bond_atom_site_label_1
_geom_bond_atom_site_label_2
_geom_bond_distance
_geom_bond_site_symmetry_2
_geom_bond_publ_flag
Pt1 P3 2.2714(15) . ?
Pt1 P4 2.2852(14) . ?
Pt1 S1 2.3314(15) . ?
Pt1 S2 2.3323(16) . ?
Pt1 Cu1' 2.7771(16) . ?
Pt2 P1 2.2706(15) . ?
Pt2 P2 2.2839(14) . ?
Pt2 S2 2.3293(15) . ?
Pt2 S1 2.3309(16) . ?
Pt2 Cu1" 2.7768(16) . ?
P1 C21 1.799(2) . ?
P1 C15 1.8161(18) . ?
P1 C9 1.8169(17) . ?
P2 C33 1.8154(18) . ?
P2 C39 1.8158(18) . ?
P2 C27 1.8254(18) . ?
P3 C57 1.796(2) . ?
P3 C45 1.8125(17) . ?
P3 C51 1.8212(18) . ?
P4 C63 1.8156(18) . ?
P4 C75 1.8188(18) . ?
P4 C69 1.8299(18) . ?
S1 Cu1' 2.055(3) . ?
S1 Cu1" 2.473(3) . ?
S2 Cu1" 2.057(3) . ?
S2 Cu1' 2.474(2) . ?
C5' C6" 1.343(16) . ?
C5' C6' 1.346(16) . ?
C5' C4" 1.467(14) 3_665 ?
C5' C4' 1.473(14) . ?
C5' S3' 1.731(8) . ?
C5' S3" 1.732(8) . ?
C3' C2' 1.385(15) . ?
C3' C2" 1.405(15) 3_665 ?
C3' C4' 1.431(15) . ?
C3' C4" 1.454(16) 3_665 ?
F1' C1" 1.26(4) 3_665 ?
F1' C1' 1.38(4) . ?
Cu1' O1' 1.910(9) . ?
Cu1' O2' 1.938(9) . ?
O1' C4' 1.246(16) . ?
O2' C2' 1.273(15) . ?
C2' C1' 1.58(4) . ?
C1' F2' 1.24(5) . ?
C1' F3' 1.29(4) . ?
S3' C8' 1.685(18) . ?
C6' C7' 1.42(2) . ?
C7' C8' 1.41(3) . ?
Cu1" O1" 1.905(9) . ?
Cu1" O2" 1.934(8) . ?
O1" C4" 1.260(16) . ?
O2" C2" 1.275(16) . ?
C4" C3' 1.454(16) 3_665 ?
C4" C5' 1.467(14) 3_665 ?
C2" C3' 1.405(15) 3_665 ?
C2" C1" 1.51(3) . ?
C1" F1' 1.26(4) 3_665 ?
C1" F2" 1.33(4) . ?
C1" F3" 1.37(4) . ?
S3" C8" 1.658(18) . ?
C6" C7" 1.41(2) . ?
C7" C8" 1.42(3) . ?
C9 C10 1.3900 . ?
C9 C14 1.3900 . ?
C10 C11 1.3900 . ?
C11 C12 1.3900 . ?
C12 C13 1.3900 . ?
C13 C14 1.3900 . ?
C15 C16 1.3900 . ?
C15 C20 1.3900 . ?
C16 C17 1.3900 . ?
C17 C18 1.3900 . ?
C18 C19 1.3900 . ?
C19 C20 1.3900 . ?
C21 C22 1.3900 . ?
C21 C26 1.3900 . ?
C22 C23 1.3900 . ?
C23 C24 1.3900 . ?
C24 C25 1.3900 . ?
C25 C26 1.3900 . ?
C27 C28 1.3900 . ?
C27 C32 1.3901 . ?
C28 C29 1.3900 . ?
C29 C30 1.3900 . ?
C30 C31 1.3900 . ?
C31 C32 1.3900 . ?
C33 C34 1.3900 . ?
C33 C38 1.3901 . ?
C34 C35 1.3899 . ?
C35 C36 1.3900 . ?
C36 C37 1.3900 . ?
C37 C38 1.3900 . ?
C39 C40 1.3900 . ?
C39 C44 1.3900 . ?
C40 C41 1.3900 . ?
C41 C42 1.3900 . ?
C42 C43 1.3900 . ?
C43 C44 1.3900 . ?
C45 C46 1.3900 . ?
C45 C50 1.3900 . ?
C46 C47 1.3900 . ?
C47 C48 1.3900 . ?
C48 C49 1.3900 . ?
C49 C50 1.3900 . ?
C51 C52 1.3900 . ?
C51 C56 1.3900 . ?
C52 C53 1.3900 . ?
C53 C54 1.3900 . ?
C54 C55 1.3900 . ?
C55 C56 1.3900 . ?
C57 C58 1.3900 . ?
C57 C62 1.3900 . ?
C58 C59 1.3900 . ?
C59 C60 1.3900 . ?
C60 C61 1.3900 . ?
C61 C62 1.3900 . ?
C63 C64 1.3900 . ?
C63 C68 1.3900 . ?
C64 C65 1.3900 . ?
C65 C66 1.3900 . ?
C66 C67 1.3900 . ?
C67 C68 1.3900 . ?
C69 C74 1.3900 . ?
C69 C70 1.3900 . ?
C70 C71 1.3900 . ?
C71 C72 1.3900 . ?
C72 C73 1.3900 . ?
C73 C74 1.3900 . ?
C75 C76 1.3900 . ?
C75 C80 1.3900 . ?
C76 C77 1.3900 . ?
C77 C78 1.3900 . ?
C78 C79 1.3900 . ?
C79 C80 1.3900 . ?
P5 F7 1.526(10) . ?
P5 F9 1.578(10) . ?
P5 F5 1.582(10) . ?
P5 F6 1.589(10) . ?
P5 F4 1.594(11) . ?
P5 F8 1.594(8) . ?
P6 F11 1.438(12) . ?
P6 F11 1.438(12) 3_666 ?
P6 F12 1.512(5) . ?
P6 F12 1.512(5) 3_666 ?
P6 F10 1.572(6) 3_666 ?
P6 F10 1.572(6) . ?
Cl1 C81 1.5927 . ?
Cl2 C81 1.8402 . ?
